data_2108140
loop_
_publ_author_name
'Cox, Jordan M.'
'Walton, Ian M.'
'Bateman, Gage'
'Benson, Cassidy A.'
'Mitchell, Travis'
'Sylvester, Eric'
'Chen, Yu-Sheng'
'Benedict, Jason B.'

_publ_section_title
;
 Solvent exchange in a metal--organic framework single crystal monitored
 by dynamic <i>in situ</i> X-ray diffraction
;
_journal_issue 4
_journal_name_full 'Acta Crystallographica Section B'
_journal_page_first 669
_journal_page_last 674
_journal_paper_doi 10.1107/S2052520617008447
_journal_volume 73
_journal_year 2017
_chemical_formula_moiety 'C15 H15 Co N2 O5, H2 O'
_chemical_formula_sum 'C15 H17 Co N2 O6'
_chemical_formula_weight 380.23
_space_group_crystal_system monoclinic
_space_group_IT_number 14
_space_group_name_Hall '-P 2ybc'
_space_group_name_H-M_alt 'P 1 21/c 1'
_symmetry_space_group_name_Hall '-P 2ybc'
_symmetry_space_group_name_H-M 'P 1 21/c 1'
_atom_sites_solution_hydrogens mixed
_atom_sites_solution_primary direct
_audit_creation_method
;
Olex2 1.2
(compiled 2017.03.02 svn.r3394 for OlexSys, GUI svn.r5324)
;
_cell_angle_alpha 90
_cell_angle_beta 108.337(11)
_cell_angle_gamma 90
_cell_formula_units_Z 4
_cell_length_a 12.899(9)
_cell_length_b 7.638(7)
_cell_length_c 16.085(11)
_cell_measurement_reflns_used 540
_cell_measurement_temperature 296.15
_cell_measurement_theta_max 15.011
_cell_measurement_theta_min 1.523
_cell_volume 1504(2)
_computing_molecular_graphics 'Olex2 (Dolomanov et al., 2009)'
_computing_publication_material 'Olex2 (Dolomanov et al., 2009)'
_computing_structure_refinement 'ShelXL (Sheldrick, 2015)'
_computing_structure_solution 'ShelXS (Sheldrick, 2008)'
_diffrn_ambient_temperature 296.15
_diffrn_detector_area_resol_mean 7.9
_diffrn_measured_fraction_theta_full 0.985
_diffrn_measured_fraction_theta_max 0.985
_diffrn_measurement_device 'three-circle diffractometer'
_diffrn_measurement_device_type 'Bruker SMART APEX2 area detector'
_diffrn_measurement_method '\w and \f scans'
_diffrn_radiation_monochromator 'Silicon 111'
_diffrn_radiation_type synchrotron
_diffrn_radiation_wavelength 0.40651
_diffrn_reflns_av_R_equivalents 0.1363
_diffrn_reflns_limit_h_max 14
_diffrn_reflns_limit_h_min -16
_diffrn_reflns_limit_k_max 9
_diffrn_reflns_limit_k_min -8
_diffrn_reflns_limit_l_max 20
_diffrn_reflns_limit_l_min -20
_diffrn_reflns_number 21276
_diffrn_reflns_theta_full 15.011
_diffrn_reflns_theta_max 15.011
_diffrn_reflns_theta_min 1.523
_exptl_absorpt_coefficient_mu 0.618
_exptl_absorpt_correction_T_max 0.7438
_exptl_absorpt_correction_T_min 0.6367
_exptl_absorpt_correction_type multi-scan
_exptl_absorpt_process_details
;SADABS-2014/2 (Bruker,2014/2) was used for absorption correction.
wR2(int) was 0.1195 before and 0.0743 after correction. The Ratio of
minimum to maximum transmission is 0.8560. The \l/2 correction
factor is 0.00150.
;
_exptl_crystal_colour violet
_exptl_crystal_density_diffrn 1.679
_exptl_crystal_description prism
_exptl_crystal_F_000 784
_exptl_crystal_size_max 0.4
_exptl_crystal_size_mid 0.16
_exptl_crystal_size_min 0.16
_refine_diff_density_max 0.768
_refine_diff_density_min -0.729
_refine_ls_extinction_method none
_refine_ls_goodness_of_fit_ref 1.106
_refine_ls_hydrogen_treatment mixed
_refine_ls_matrix_type full
_refine_ls_number_parameters 224
_refine_ls_number_reflns 3213
_refine_ls_number_restraints 6
_refine_ls_restrained_S_all 1.108
_refine_ls_R_factor_all 0.1385
_refine_ls_R_factor_gt 0.0859
_refine_ls_shift/su_max 0.000
_refine_ls_shift/su_mean 0.000
_refine_ls_structure_factor_coef Fsqd
_refine_ls_weighting_details 'w=1/[\s^2^(Fo^2^)+(0.0593P)^2^+10.1986P] where P=(Fo^2^+2Fc^2^)/3'
_refine_ls_weighting_scheme calc
_refine_ls_wR_factor_gt 0.1740
_refine_ls_wR_factor_ref 0.1976
_reflns_number_gt 2091
_reflns_number_total 3213
_reflns_threshold_expression 'I > 2\s(I)'
_cod_data_source_file lc5089sup1.cif
_cod_data_source_block structure2
_cod_database_code 2108140
_shelx_space_group_comment
;
The symmetry employed for this shelxl refinement is uniquely defined
by the following loop, which should always be used as a source of
symmetry information in preference to the above space-group names.
They are only intended as comments.
;

loop_
_space_group_symop_operation_xyz
'x, y, z'
'-x, y+1/2, -z+1/2'
'-x, -y, -z'
'x, -y-1/2, z-1/2'

loop_
_atom_site_type_symbol
_atom_site_label
_atom_site_fract_x
_atom_site_fract_y
_atom_site_fract_z
_atom_site_U_iso_or_equiv
_atom_site_adp_type
_atom_site_calc_flag
_atom_site_occupancy
Co Co1 0.19089(8) 0.49578(13) 0.81978(5) 0.0196(3) Uani d 1
O O1 0.1616(5) 0.5436(7) 0.6947(3) 0.0428(16) Uani d 1
O O2 0.1067(5) 0.8176(8) 0.6675(3) 0.0362(14) Uani d 1
O O3 0.2059(5) 0.1580(8) 0.4536(4) 0.0507(17) Uani d 1
O O4 0.1431(5) 0.2584(7) 0.3192(3) 0.0354(13) Uani d 1
O O5 0.3331(7) 0.3481(9) 0.7796(5) 0.072(2) Uani d 1
H H5 0.326(2) 0.243(2) 0.7567(19) 0.107 Uiso d 1
N N1 0.0481(5) 0.8901(8) 0.3385(3) 0.0222(13) Uani d 1
H H1A 0.0119 0.9718 0.3576 0.027 Uiso calc 1
H H1B 0.0045 0.8503 0.2875 0.027 Uiso calc 1
N N2 0.3125(5) 0.6720(8) 0.8872(3) 0.0255(14) Uani d 1
C C1 0.1285(6) 0.6731(10) 0.6438(4) 0.0242(16) Uani d 1
C C2 0.1205(6) 0.6412(9) 0.5492(4) 0.0211(15) Uani d 1
C C3 0.1469(6) 0.4774(9) 0.5217(4) 0.0216(14) Uani d 1
H H3 0.1720 0.3875 0.5621 0.026 Uiso calc 1
C C4 0.1352(6) 0.4504(8) 0.4329(4) 0.0205(15) Uani d 1
C C5 0.1633(6) 0.2801(9) 0.4015(5) 0.0270(16) Uani d 1
C C6 0.0980(6) 0.5861(9) 0.3738(4) 0.0200(14) Uani d 1
H H6 0.0875 0.5665 0.3146 0.024 Uiso calc 1
C C7 0.0762(5) 0.7487(8) 0.4006(3) 0.0162(13) Uani d 1
C C8 0.0866(6) 0.7777(9) 0.4885(4) 0.0204(14) Uani d 1
H H8 0.0710 0.8873 0.5067 0.025 Uiso calc 1
C C9 0.3712(8) 0.6543(12) 0.9708(5) 0.054(3) Uani d 1
H H9 0.3620 0.5543 1.0008 0.065 Uiso calc 1
C C10 0.4453(9) 0.7787(14) 1.0148(5) 0.070(4) Uani d 1
H H10 0.4860 0.7583 1.0729 0.084 Uiso calc 1
C C11 0.4613(6) 0.9317(10) 0.9760(4) 0.0275(16) Uani d 1
C C12 0.3951(7) 0.9544(11) 0.8914(5) 0.041(2) Uani d 1
H H12 0.3983 1.0583 0.8621 0.050 Uiso calc 1
C C13 0.3231(7) 0.8228(12) 0.8491(4) 0.044(2) Uani d 1
H H13 0.2804 0.8410 0.7913 0.052 Uiso calc 1
C C14 0.3931(9) 0.443(2) 0.7305(8) 0.107(6) Uani d 1
H H14A 0.3520 0.5458 0.7031 0.129 Uiso calc 1
H H14B 0.4032 0.3689 0.6847 0.129 Uiso calc 1
C C15 0.5030(11) 0.498(2) 0.7923(9) 0.109(5) Uani d 1
H H15A 0.5288 0.5989 0.7691 0.164 Uiso calc 1
H H15B 0.5541 0.4038 0.7988 0.164 Uiso calc 1
H H15C 0.4958 0.5264 0.8484 0.164 Uiso calc 1
O O6 0.7570(9) 0.8930(11) 0.3522(5) 0.098(3) Uani d 1
H H6A 0.7565 0.8953 0.4048 0.146 Uiso d 1
H H6B 0.7801 0.9905 0.3395 0.146 Uiso d 1

loop_
_atom_site_aniso_label
_atom_site_aniso_U_11
_atom_site_aniso_U_22
_atom_site_aniso_U_33
_atom_site_aniso_U_12
_atom_site_aniso_U_13
_atom_site_aniso_U_23
Co1 0.0344(5) 0.0140(4) 0.0085(4) -0.0085(5) 0.0040(3) 0.0002(4)
O1 0.091(5) 0.027(3) 0.013(2) -0.011(3) 0.019(3) 0.002(2)
O2 0.057(4) 0.041(4) 0.013(2) 0.003(3) 0.015(2) -0.010(2)
O3 0.061(4) 0.022(3) 0.048(3) 0.016(3) -0.013(3) -0.010(3)
O4 0.072(4) 0.018(3) 0.027(3) -0.002(3) 0.031(3) -0.009(2)
O5 0.093(6) 0.045(5) 0.073(5) -0.009(4) 0.020(4) 0.002(4)
N1 0.038(4) 0.018(3) 0.012(2) 0.003(3) 0.010(2) 0.003(2)
N2 0.035(4) 0.023(3) 0.015(2) -0.011(3) 0.003(2) -0.001(2)
C1 0.036(4) 0.030(4) 0.009(3) -0.017(3) 0.010(3) -0.003(3)
C2 0.035(4) 0.019(4) 0.010(3) -0.004(3) 0.007(3) -0.002(2)
C3 0.037(4) 0.011(4) 0.016(3) -0.001(3) 0.007(3) 0.004(3)
C4 0.038(4) 0.009(3) 0.017(3) -0.001(3) 0.013(3) -0.003(2)
C5 0.037(4) 0.009(4) 0.035(4) 0.002(3) 0.012(3) -0.008(3)
C6 0.042(4) 0.012(3) 0.008(3) -0.002(3) 0.011(3) -0.002(2)
C7 0.029(4) 0.015(3) 0.007(2) 0.001(3) 0.008(2) 0.003(2)
C8 0.035(4) 0.013(4) 0.016(3) 0.003(3) 0.013(3) 0.001(3)
C9 0.074(7) 0.041(6) 0.029(4) -0.039(5) -0.011(4) 0.012(4)
C10 0.095(8) 0.066(7) 0.018(4) -0.048(6) -0.028(4) 0.013(4)
C11 0.034(4) 0.024(4) 0.022(3) -0.014(3) 0.004(3) -0.005(3)
C12 0.055(5) 0.038(6) 0.023(3) -0.025(4) 0.001(3) 0.006(3)
C13 0.061(6) 0.044(5) 0.016(3) -0.026(5) -0.003(3) 0.003(3)
C14 0.052(7) 0.187(19) 0.085(9) -0.018(9) 0.024(6) 0.035(10)
C15 0.087(10) 0.135(15) 0.114(11) -0.023(11) 0.043(9) -0.029(11)
O6 0.170(9) 0.053(6) 0.072(5) -0.026(6) 0.041(6) 0.000(4)

loop_
_atom_type_symbol
_atom_type_description
_atom_type_scat_dispersion_real
_atom_type_scat_dispersion_imag
_atom_type_scat_source
C C 0.0015 0.0009 'International Tables Vol C Tables 4.2.6.8 and 6.1.1.4'
H H 0.0000 0.0000 'International Tables Vol C Tables 4.2.6.8 and 6.1.1.4'
Co Co 0.3050 0.6296 'International Tables Vol C Tables 4.2.6.8 and 6.1.1.4'
N N 0.0030 0.0019 'International Tables Vol C Tables 4.2.6.8 and 6.1.1.4'
O O 0.0056 0.0036 'International Tables Vol C Tables 4.2.6.8 and 6.1.1.4'

loop_
_geom_angle_atom_site_label_1
_geom_angle_atom_site_label_2
_geom_angle_atom_site_label_3
_geom_angle_site_symmetry_1
_geom_angle_site_symmetry_3
_geom_angle
O1 Co1 O3 . 4_566 160.7(2)
O1 Co1 O4 . 4_566 102.3(2)
O1 Co1 O5 . . 74.3(3)
O1 Co1 N1 . 4_576 99.9(2)
O1 Co1 N2 . . 106.5(2)
O3 Co1 O5 4_566 . 99.1(2)
O4 Co1 O3 4_566 4_566 58.50(19)
O4 Co1 O5 4_566 . 78.9(2)
O4 Co1 N1 4_566 4_576 96.7(2)
O4 Co1 N2 4_566 . 142.4(2)
N1 Co1 O3 4_576 4_566 84.5(2)
N1 Co1 O5 4_576 . 171.5(2)
N2 Co1 O3 . 4_566 90.8(2)
N2 Co1 O5 . . 86.0(3)
N2 Co1 N1 . 4_576 101.7(2)
C1 O1 Co1 . . 136.3(5)
C5 O3 Co1 . 4_565 82.5(4)
C5 O4 Co1 . 4_565 99.0(4)
Co1 O5 H5 . . 124.0(18)
C14 O5 Co1 . . 119.3(8)
C14 O5 H5 . . 103.1(17)
Co1 N1 H1A 4_575 . 109.4
Co1 N1 H1B 4_575 . 109.4
H1A N1 H1B . . 108.0
C7 N1 Co1 . 4_575 111.3(4)
C7 N1 H1A . . 109.4
C7 N1 H1B . . 109.4
C9 N2 Co1 . . 123.8(5)
C9 N2 C13 . . 116.5(6)
C13 N2 Co1 . . 119.1(5)
O1 C1 C2 . . 115.2(6)
O2 C1 O1 . . 124.3(6)
O2 C1 C2 . . 120.5(6)
C3 C2 C1 . . 120.9(6)
C8 C2 C1 . . 119.3(6)
C8 C2 C3 . . 119.8(5)
C2 C3 H3 . . 120.3
C4 C3 C2 . . 119.5(6)
C4 C3 H3 . . 120.3
C3 C4 C5 . . 121.1(6)
C6 C4 C3 . . 119.5(6)
C6 C4 C5 . . 119.4(6)
O3 C5 O4 . . 119.9(6)
O3 C5 C4 . . 121.7(6)
O4 C5 C4 . . 118.4(6)
C4 C6 H6 . . 119.3
C7 C6 C4 . . 121.4(5)
C7 C6 H6 . . 119.3
C6 C7 N1 . . 119.5(5)
C6 C7 C8 . . 119.9(6)
C8 C7 N1 . . 120.5(6)
C2 C8 H8 . . 120.1
C7 C8 C2 . . 119.8(6)
C7 C8 H8 . . 120.1
N2 C9 H9 . . 118.9
N2 C9 C10 . . 122.2(8)
C10 C9 H9 . . 118.9
C9 C10 H10 . . 118.8
C11 C10 C9 . . 122.4(7)
C11 C10 H10 . . 118.8
C10 C11 C11 . 3_677 122.5(8)
C10 C11 C12 . . 115.1(7)
C12 C11 C11 . 3_677 122.3(9)
C11 C12 H12 . . 119.9
C11 C12 C13 . . 120.3(7)
C13 C12 H12 . . 119.9
N2 C13 C12 . . 123.3(6)
N2 C13 H13 . . 118.4
C12 C13 H13 . . 118.4
O5 C14 H14A . . 109.9
O5 C14 H14B . . 109.9
O5 C14 C15 . . 109.1(11)
H14A C14 H14B . . 108.3
C15 C14 H14A . . 109.9
C15 C14 H14B . . 109.9
C14 C15 H15A . . 109.5
C14 C15 H15B . . 109.5
C14 C15 H15C . . 109.5
H15A C15 H15B . . 109.5
H15A C15 H15C . . 109.5
H15B C15 H15C . . 109.5
H6A O6 H6B . . 109.6

loop_
_geom_bond_atom_site_label_1
_geom_bond_atom_site_label_2
_geom_bond_site_symmetry_2
_geom_bond_distance
Co1 O1 . 1.962(5)
Co1 O3 4_566 2.406(6)
Co1 O4 4_566 2.036(6)
Co1 O5 . 2.409(8)
Co1 N1 4_576 2.142(6)
Co1 N2 . 2.093(6)
O1 C1 . 1.269(9)
O2 C1 . 1.229(9)
O3 Co1 4_565 2.406(6)
O3 C5 . 1.259(9)
O4 Co1 4_565 2.036(5)
O4 C5 . 1.276(8)
O5 H5 . 0.876(9)
O5 C14 . 1.462(13)
N1 Co1 4_575 2.142(6)
N1 H1A . 0.8900
N1 H1B . 0.8900
N1 C7 . 1.439(8)
N2 C9 . 1.326(9)
N2 C13 . 1.332(10)
C1 C2 . 1.513(8)
C2 C3 . 1.404(9)
C2 C8 . 1.401(9)
C3 H3 . 0.9300
C3 C4 . 1.404(8)
C4 C5 . 1.482(9)
C4 C6 . 1.386(9)
C6 H6 . 0.9300
C6 C7 . 1.373(9)
C7 C8 . 1.395(8)
C8 H8 . 0.9300
C9 H9 . 0.9300
C9 C10 . 1.375(11)
C10 H10 . 0.9300
C10 C11 . 1.370(12)
C11 C11 3_677 1.483(13)
C11 C12 . 1.372(10)
C12 H12 . 0.9300
C12 C13 . 1.392(11)
C13 H13 . 0.9300
C14 H14A . 0.9700
C14 H14B . 0.9700
C14 C15 . 1.512(17)
C15 H15A . 0.9600
C15 H15B . 0.9600
C15 H15C . 0.9600
O6 H6A . 0.8483
O6 H6B . 0.8506

loop_
_geom_torsion_atom_site_label_1
_geom_torsion_atom_site_label_2
_geom_torsion_atom_site_label_3
_geom_torsion_atom_site_label_4
_geom_torsion_site_symmetry_1
_geom_torsion_site_symmetry_4
_geom_torsion
Co1 O1 C1 O2 . . 1.5(13)
Co1 O1 C1 C2 . . 179.5(5)
Co1 O3 C5 O4 4_565 . -2.3(7)
Co1 O3 C5 C4 4_565 . 177.4(7)
Co1 O4 C5 O3 4_565 . 2.8(8)
Co1 O4 C5 C4 4_565 . -177.0(6)
Co1 O5 C14 C15 . . 101.8(12)
Co1 N1 C7 C6 4_575 . -81.1(7)
Co1 N1 C7 C8 4_575 . 95.7(6)
Co1 N2 C9 C10 . . -175.4(9)
Co1 N2 C13 C12 . . 174.3(7)
O1 C1 C2 C3 . . 0.9(10)
O1 C1 C2 C8 . . -178.9(7)
O2 C1 C2 C3 . . 179.0(7)
O2 C1 C2 C8 . . -0.8(10)
N1 C7 C8 C2 . . -176.0(6)
N2 C9 C10 C11 . . 1.9(19)
C1 C2 C3 C4 . . 177.9(6)
C1 C2 C8 C7 . . -178.4(6)
C2 C3 C4 C5 . . 179.3(7)
C2 C3 C4 C6 . . 0.2(10)
C3 C2 C8 C7 . . 1.8(10)
C3 C4 C5 O3 . . -5.1(12)
C3 C4 C5 O4 . . 174.6(7)
C3 C4 C6 C7 . . 2.5(11)
C4 C6 C7 N1 . . 173.9(6)
C4 C6 C7 C8 . . -3.0(11)
C5 C4 C6 C7 . . -176.7(7)
C6 C4 C5 O3 . . 174.0(7)
C6 C4 C5 O4 . . -6.2(11)
C6 C7 C8 C2 . . 0.8(10)
C8 C2 C3 C4 . . -2.3(10)
C9 N2 C13 C12 . . 3.0(14)
C9 C10 C11 C11 . 3_677 178.2(11)
C9 C10 C11 C12 . . 2.4(17)
C10 C11 C12 C13 . . -3.9(14)
C11 C11 C12 C13 3_677 . -179.6(10)
C11 C12 C13 N2 . . 1.3(15)
C13 N2 C9 C10 . . -4.6(15)

_cod_database_fobs_code 2108140
